data_4505535
loop_
_publ_author_name
'Fucke, Katharina'
'McIntyre, Garry J.'
'Wilkinson, Clive'
'Henry, Marc'
'Howard, Judith A. K.'
'Steed, Jonathan W.'

_publ_section_title
;
 New Insights into an Old Molecule: Interaction Energies of Theophylline
 Crystal Forms
;
_journal_issue 3
_journal_name_full 'Crystal Growth &amp; Design'
_journal_page_first 1395
_journal_paper_doi 10.1021/cg201499s
_journal_volume 12
_journal_year 2012
_chemical_formula_sum 'C7 H10 N4 O3'
_chemical_formula_weight 198.18
_chemical_name_systematic
; 
 ? 
;
_space_group_IT_number 14
_symmetry_space_group_name_Hall '-P 2yn'
_symmetry_space_group_name_H-M 'P 1 21/n 1'
_atom_sites_solution_hydrogens geom
_atom_sites_solution_primary direct
_atom_sites_solution_secondary difmap
_audit_creation_method SHELXL-97
_cell_angle_alpha 90.00
_cell_angle_beta 97.511(2)
_cell_angle_gamma 90.00
_cell_formula_units_Z 4
_cell_length_a 4.4159(3)
_cell_length_b 15.1675(9)
_cell_length_c 12.9224(7)
_cell_measurement_temperature 20(2)
_cell_volume 858.09(9)
_computing_structure_refinement 'SHELXL-97 (Sheldrick, 1997)'
_computing_structure_solution 'SHELXS-97 (Sheldrick, 1990)'
_diffrn_ambient_temperature 20(2)
_diffrn_measured_fraction_theta_full 0.372
_diffrn_measured_fraction_theta_max 0.372
_diffrn_radiation_monochromator graphite
_diffrn_radiation_source 'fine-focus sealed tube'
_diffrn_radiation_type MoK\a
_diffrn_radiation_wavelength 0.71073
_diffrn_reflns_av_R_equivalents 0.2323
_diffrn_reflns_av_sigmaI/netI 0.1441
_diffrn_reflns_limit_h_max 7
_diffrn_reflns_limit_h_min -6
_diffrn_reflns_limit_k_max 24
_diffrn_reflns_limit_k_min -23
_diffrn_reflns_limit_l_max 20
_diffrn_reflns_limit_l_min -20
_diffrn_reflns_number 4378
_diffrn_reflns_theta_full 35.94
_diffrn_reflns_theta_max 35.94
_diffrn_reflns_theta_min 4.72
_exptl_absorpt_coefficient_mu 0.000
_exptl_crystal_density_diffrn 1.534
_exptl_crystal_density_method 'not measured'
_exptl_crystal_F_000 256
_refine_diff_density_max 2.450
_refine_diff_density_min -2.782
_refine_diff_density_rms 0.660
_refine_ls_extinction_method none
_refine_ls_goodness_of_fit_ref 1.192
_refine_ls_hydrogen_treatment mixed
_refine_ls_matrix_type full
_refine_ls_number_parameters 223
_refine_ls_number_reflns 1507
_refine_ls_number_restraints 0
_refine_ls_restrained_S_all 1.192
_refine_ls_R_factor_all 0.1372
_refine_ls_R_factor_gt 0.1326
_refine_ls_shift/su_max 0.231
_refine_ls_shift/su_mean 0.002
_refine_ls_structure_factor_coef Fsqd
_refine_ls_weighting_details 'calc w=1/[\s^2^(Fo^2^)+(0.1608P)^2^+213.6535P] where P=(Fo^2^+2Fc^2^)/3'
_refine_ls_weighting_scheme calc
_refine_ls_wR_factor_gt 0.3703
_refine_ls_wR_factor_ref 0.3712
_reflns_number_gt 1477
_reflns_number_total 1507
_reflns_threshold_expression >2sigma(I)
_cod_data_source_file cg201499s_si_006.cif
_cod_data_source_block g:\arbeit\theoph~1\crysta~1\vivaldi\theo20~1\new_20k
_cod_database_code 4505535

loop_
_symmetry_equiv_pos_as_xyz
'x, y, z'
'-x+1/2, y+1/2, -z+1/2'
'-x, -y, -z'
'x-1/2, -y-1/2, z-1/2'

loop_
_atom_site_label
_atom_site_type_symbol
_atom_site_fract_x
_atom_site_fract_y
_atom_site_fract_z
_atom_site_U_iso_or_equiv
_atom_site_adp_type
_atom_site_occupancy
_atom_site_symmetry_multiplicity
_atom_site_calc_flag
_atom_site_refinement_flags
O2 O 1.170(2) 0.7595(5) 0.8009(8) 0.0079(16) Uani 1 1 d .
O1 O 0.841(2) 0.5116(5) 0.6204(8) 0.0086(15) Uani 1 1 d .
N2 N 0.7689(12) 0.7750(3) 0.6736(4) 0.0062(9) Uani 1 1 d .
N1 N 1.0012(12) 0.6363(3) 0.7090(4) 0.0059(9) Uani 1 1 d .
C3 C 0.5774(16) 0.7354(4) 0.5964(6) 0.0062(12) Uani 1 1 d .
N3 N 0.3483(12) 0.7743(3) 0.5336(5) 0.0077(10) Uani 1 1 d .
C5 C 0.5965(17) 0.6476(4) 0.5744(6) 0.0058(12) Uani 1 1 d .
O1W O 0.240(2) 0.9536(5) 0.4725(9) 0.0144(18) Uani 1 1 d .
C2 C 0.9879(16) 0.7263(4) 0.7312(6) 0.0059(12) Uani 1 1 d .
N4 N 0.3695(12) 0.6309(3) 0.4951(4) 0.0069(9) Uani 1 1 d .
C1 C 0.8119(16) 0.5916(4) 0.6329(6) 0.0032(11) Uani 1 1 d .
C6 C 1.2241(17) 0.5849(5) 0.7776(7) 0.0095(13) Uani 1 1 d .
C7 C 0.7405(18) 0.8686(5) 0.6940(7) 0.0097(14) Uani 1 1 d .
C4 C 0.2291(18) 0.7077(4) 0.4738(7) 0.0065(13) Uani 1 1 d .
H4 H 0.315(4) 0.5720(9) 0.4599(15) 0.017(3) Uani 1 1 d .
H4A H 0.039(4) 0.7157(12) 0.4123(17) 0.021(3) Uani 1 1 d .
H7B H 0.812(7) 0.9064(11) 0.6319(16) 0.036(6) Uani 1 1 d .
H1W H 0.261(5) 0.8918(12) 0.4967(17) 0.026(4) Uani 1 1 d .
H6B H 1.127(5) 0.5615(19) 0.844(2) 0.038(6) Uani 1 1 d .
H6C H 1.421(5) 0.6237(14) 0.8008(19) 0.029(4) Uiso 1 1 d .
H7C H 0.508(5) 0.8849(15) 0.704(3) 0.047(8) Uani 1 1 d .
H7A H 0.886(7) 0.8848(13) 0.7611(19) 0.033(5) Uani 1 1 d .
H3W H 0.093(8) 0.985(2) 0.496(2) 0.014(5) Uani 0.50 1 d P
H2W H 0.406(11) 0.987(3) 0.500(3) 0.023(9) Uani 0.50 1 d P
H6A H 1.286(6) 0.5276(14) 0.732(2) 0.036(5) Uani 1 1 d .

loop_
_atom_site_aniso_label
_atom_site_aniso_U_11
_atom_site_aniso_U_22
_atom_site_aniso_U_33
_atom_site_aniso_U_23
_atom_site_aniso_U_13
_atom_site_aniso_U_12
O2 0.005(4) 0.005(3) 0.012(4) -0.003(2) -0.006(3) -0.002(2)
O1 0.012(4) 0.001(3) 0.012(4) 0.001(2) 0.000(3) -0.001(2)
N2 0.008(2) 0.0030(19) 0.006(2) -0.0003(14) -0.0042(17) -0.0018(14)
N1 0.007(2) 0.0046(17) 0.006(2) -0.0009(15) -0.0011(17) 0.0008(14)
C3 0.003(3) 0.004(2) 0.011(3) 0.001(2) -0.002(3) -0.0005(19)
N3 0.006(2) 0.0043(18) 0.012(3) -0.0010(15) -0.0006(19) 0.0020(14)
C5 0.005(3) 0.004(2) 0.009(3) -0.001(2) 0.000(2) 0.0013(17)
O1W 0.020(5) 0.003(3) 0.018(5) 0.001(3) -0.005(4) 0.000(3)
C2 0.007(3) 0.004(3) 0.006(3) -0.002(2) 0.000(2) 0.0008(18)
N4 0.007(2) 0.0029(16) 0.010(2) -0.0030(15) -0.0017(18) 0.0006(14)
C1 0.006(3) 0.001(2) 0.002(3) -0.0001(18) 0.001(2) 0.0009(17)
C6 0.005(3) 0.004(3) 0.018(4) 0.000(2) -0.001(3) 0.0007(19)
C7 0.011(3) 0.004(3) 0.013(4) -0.001(2) -0.003(3) 0.002(2)
C4 0.008(3) 0.004(2) 0.008(3) -0.001(2) -0.001(3) -0.0005(19)
H4 0.015(7) 0.007(5) 0.027(9) -0.001(5) -0.007(6) -0.002(4)
H4A 0.013(8) 0.023(8) 0.026(9) -0.002(6) -0.009(7) 0.002(5)
H7B 0.088(19) 0.005(6) 0.015(9) -0.001(5) 0.007(10) -0.003(7)
H1W 0.033(11) 0.010(7) 0.039(12) 0.006(6) 0.013(10) 0.001(5)
H6B 0.022(10) 0.057(14) 0.035(13) 0.035(11) 0.007(9) 0.013(8)
H7C 0.014(9) 0.023(9) 0.11(3) -0.002(12) 0.010(12) 0.009(6)
H7A 0.051(15) 0.019(8) 0.024(11) 0.001(7) -0.018(9) 0.000(7)
H3W 0.017(15) 0.025(13) 0.000(13) -0.007(9) 0.006(11) 0.008(10)
H2W 0.04(2) 0.033(16) 0.000(13) -0.010(12) 0.014(14) -0.022(15)
H6A 0.041(13) 0.017(8) 0.047(15) -0.003(8) -0.009(10) 0.014(7)

loop_
_atom_type_symbol
_atom_type_description
_atom_type_scat_dispersion_real
_atom_type_scat_dispersion_imag
_atom_type_scat_source
C C 0.0000 0.0000 'International Tables Vol C Tables 4.2.6.8 and 6.1.1.4'
H H 0.0000 0.0000 'International Tables Vol C Tables 4.2.6.8 and 6.1.1.4'
N N 0.0000 0.0000 'International Tables Vol C Tables 4.2.6.8 and 6.1.1.4'
O O 0.0000 0.0000 'International Tables Vol C Tables 4.2.6.8 and 6.1.1.4'

loop_
_geom_angle_atom_site_label_1
_geom_angle_atom_site_label_2
_geom_angle_atom_site_label_3
_geom_angle
C2 O2 N2 30.7(4)
C2 N2 C3 119.4(5)
C2 N2 C7 120.2(6)
C3 N2 C7 120.3(6)
C2 N2 O2 27.6(4)
C3 N2 O2 147.0(5)
C7 N2 O2 92.7(5)
C1 N1 C2 126.0(6)
C1 N1 C6 117.9(5)
C2 N1 C6 116.1(6)
N3 C3 N2 126.4(6)
N3 C3 C5 111.3(7)
N2 C3 C5 122.3(7)
N3 C3 C4 38.3(4)
N2 C3 C4 164.7(5)
C5 C3 C4 73.0(5)
N3 C3 N4 74.5(4)
N2 C3 N4 159.1(5)
C5 C3 N4 36.8(4)
C4 C3 N4 36.2(3)
C4 N3 C3 103.0(5)
C4 N3 N4 33.0(4)
C3 N3 N4 70.0(4)
C4 N3 C5 68.4(4)
C3 N3 C5 34.6(4)
N4 N3 C5 35.4(3)
N4 C5 C3 106.2(6)
N4 C5 C1 131.8(6)
C3 C5 C1 121.9(7)
N4 C5 C4 36.7(3)
C3 C5 C4 69.5(5)
C1 C5 C4 168.3(6)
N4 C5 N3 72.1(4)
C3 C5 N3 34.1(4)
C1 C5 N3 155.9(6)
C4 C5 N3 35.4(3)
H1W O1W H3W 116(3)
H1W O1W H2W 111(4)
H3W O1W H2W 99(4)
O2 C2 N2 121.8(7)
O2 C2 N1 120.6(7)
N2 C2 N1 117.7(6)
C4 N4 C5 105.7(6)
C4 N4 C3 68.7(5)
C5 N4 C3 37.0(4)
C4 N4 N3 33.2(4)
C5 N4 N3 72.5(4)
C3 N4 N3 35.5(3)
C4 N4 H4 126.8(11)
C5 N4 H4 127.5(11)
C3 N4 H4 164.5(11)
N3 N4 H4 160.0(11)
O1 C1 N1 120.7(8)
O1 C1 C5 126.5(8)
N1 C1 C5 112.7(5)
N1 C6 H6B 110.6(13)
N1 C6 H6C 109.8(14)
H6B C6 H6C 111(2)
N1 C6 H6A 106.7(14)
H6B C6 H6A 109(2)
H6C C6 H6A 110(2)
N2 C7 H7B 110.4(12)
N2 C7 H7C 110.5(14)
H7B C7 H7C 110(3)
N2 C7 H7A 108.9(13)
H7B C7 H7A 107(2)
H7C C7 H7A 110(3)
N4 C4 N3 113.8(7)
N4 C4 C3 75.1(5)
N3 C4 C3 38.7(4)
N4 C4 C5 37.6(4)
N3 C4 C5 76.2(5)
C3 C4 C5 37.5(3)
N4 C4 H4A 123.1(12)
N3 C4 H4A 123.1(11)
C3 C4 H4A 161.8(11)
C5 C4 H4A 160.7(11)

loop_
_geom_bond_atom_site_label_1
_geom_bond_atom_site_label_2
_geom_bond_distance
O2 C2 1.233(12)
O2 N2 2.266(11)
O1 C1 1.233(9)
N2 C2 1.359(9)
N2 C3 1.360(10)
N2 C7 1.453(9)
N1 C1 1.383(9)
N1 C2 1.398(8)
N1 C6 1.460(10)
C3 N3 1.348(9)
C3 C5 1.366(9)
C3 C4 2.102(12)
C3 N4 2.180(9)
N3 C4 1.338(9)
N3 N4 2.236(7)
N3 C5 2.241(8)
C5 N4 1.360(10)
C5 C1 1.418(10)
C5 C4 2.145(11)
O1W H1W 0.988(19)
O1W H3W 0.89(3)
O1W H2W 0.92(4)
N4 C4 1.331(9)
N4 H4 1.017(15)
C6 H6B 1.07(2)
C6 H6C 1.06(2)
C6 H6A 1.11(2)
C7 H7B 1.07(2)
C7 H7C 1.08(2)
C7 H7A 1.04(2)
C4 H4A 1.08(2)

loop_
_geom_hbond_atom_site_label_D
_geom_hbond_atom_site_label_H
_geom_hbond_atom_site_label_A
_geom_hbond_distance_DH
_geom_hbond_distance_HA
_geom_hbond_distance_DA
_geom_hbond_angle_DHA
_geom_hbond_site_symmetry_A
N4 H4 O1 1.017(15) 1.724(19) 2.721(10) 165.4(16) 3_666
O1W H1W N3 0.988(19) 1.873(19) 2.854(10) 172.2(18) .
O1W H2W O1W 0.92(4) 1.80(4) 2.71(2) 168(3) 3_676
O1W H3W O1W 0.89(3) 1.83(3) 2.72(2) 172(3) 3_576
